data_4035331
loop_
_publ_author_name
'Zissimou, Georgia A.'
'Kourtellaris, Andreas'
'Manoli, Maria'
'Koutentis, Panayiotis A.'

_publ_section_title
;
 Redox Active Quinoidal 1,2,4-Benzotriazines.
;
_journal_issue 16
_journal_name_full 'The Journal of organic chemistry'
_journal_page_first 9391
_journal_page_last 9402
_journal_paper_doi 10.1021/acs.joc.8b01311
_journal_volume 83
_journal_year 2018
_chemical_formula_moiety 'C19 H8 F5 N3 O'
_chemical_formula_sum 'C19 H8 F5 N3 O'
_chemical_formula_weight 389.28
_space_group_crystal_system monoclinic
_space_group_IT_number 14
_space_group_name_Hall '-P 2yn'
_space_group_name_H-M_alt 'P 1 21/n 1'
_atom_sites_solution_hydrogens geom
_audit_creation_method SHELXL-2016/4
_cell_angle_alpha 90
_cell_angle_beta 95.028(5)
_cell_angle_gamma 90
_cell_formula_units_Z 4
_cell_length_a 12.1586(7)
_cell_length_b 6.2942(4)
_cell_length_c 20.7512(12)
_cell_measurement_reflns_used 2617
_cell_measurement_temperature 100(2)
_cell_measurement_theta_max 73.8070
_cell_measurement_theta_min 4.0630
_cell_volume 1581.95(16)
_computing_structure_refinement 'SHELXL-2016/4 (Sheldrick, 2016)'
_diffrn_ambient_temperature 100(2)
_diffrn_detector_area_resol_mean 10.4223
_diffrn_measured_fraction_theta_full 1.000
_diffrn_measured_fraction_theta_max 0.984
_diffrn_measurement_device_type 'SuperNova, Dual, Cu at zero, Atlas'
_diffrn_radiation_type CuK\a
_diffrn_radiation_wavelength 1.54184
_diffrn_reflns_av_R_equivalents 0.0683
_diffrn_reflns_av_unetI/netI 0.0715
_diffrn_reflns_Laue_measured_fraction_full 1.000
_diffrn_reflns_Laue_measured_fraction_max 0.984
_diffrn_reflns_limit_h_max 15
_diffrn_reflns_limit_h_min -14
_diffrn_reflns_limit_k_max 7
_diffrn_reflns_limit_k_min -7
_diffrn_reflns_limit_l_max 19
_diffrn_reflns_limit_l_min -25
_diffrn_reflns_number 10357
_diffrn_reflns_point_group_measured_fraction_full 1.000
_diffrn_reflns_point_group_measured_fraction_max 0.984
_diffrn_reflns_theta_full 67.684
_diffrn_reflns_theta_max 74.141
_diffrn_reflns_theta_min 4.065
_diffrn_source 'micro-focus sealed X-ray tube'
_exptl_absorpt_coefficient_mu 1.271
_exptl_absorpt_correction_T_max 1.00000
_exptl_absorpt_correction_T_min 0.83249
_exptl_absorpt_correction_type multi-scan
_exptl_absorpt_process_details
;
CrysAlisPro 1.171.38.46 (Rigaku Oxford Diffraction, 2015)
Empirical absorption correction using spherical harmonics,
 implemented in SCALE3 ABSPACK scaling algorithm.
;
_exptl_crystal_colour brown
_exptl_crystal_density_diffrn 1.634
_exptl_crystal_description plate
_exptl_crystal_F_000 784
_exptl_crystal_size_max 0.07
_exptl_crystal_size_mid 0.03
_exptl_crystal_size_min 0.02
_refine_diff_density_max 0.369
_refine_diff_density_min -0.414
_refine_diff_density_rms 0.089
_refine_ls_extinction_method none
_refine_ls_goodness_of_fit_ref 1.081
_refine_ls_hydrogen_treatment constr
_refine_ls_matrix_type full
_refine_ls_number_parameters 253
_refine_ls_number_reflns 3152
_refine_ls_number_restraints 0
_refine_ls_restrained_S_all 1.081
_refine_ls_R_factor_all 0.0918
_refine_ls_R_factor_gt 0.0585
_refine_ls_shift/su_max 0.000
_refine_ls_shift/su_mean 0.000
_refine_ls_structure_factor_coef Fsqd
_refine_ls_weighting_details 'w=1/[\s^2^(Fo^2^)+(0.1037P)^2^+0.5759P] where P=(Fo^2^+2Fc^2^)/3'
_refine_ls_weighting_scheme calc
_refine_ls_wR_factor_gt 0.1560
_refine_ls_wR_factor_ref 0.2158
_reflns_Friedel_coverage 0.000
_reflns_number_gt 2086
_reflns_number_total 3152
_reflns_threshold_expression 'I > 2\s(I)'
_cod_data_source_file jo8b01311_si_002.cif
_cod_data_source_block shelx
_cod_original_sg_symbol_H-M 'P 21/n'
_cod_database_code 4035331
_shelx_shelxl_version_number 2016/4
_shelx_space_group_comment
;
The symmetry employed for this shelxl refinement is uniquely defined
by the following loop, which should always be used as a source of
symmetry information in preference to the above space-group names.
They are only intended as comments.
;
_oxdiff_exptl_absorpt_empirical_full_min 0.730
_oxdiff_exptl_absorpt_empirical_full_max 1.906
_oxdiff_exptl_absorpt_empirical_details
;
Empirical correction (ABSPACK) includes:
- Absorption correction using spherical harmonics
- Frame scaling
;

loop_
_space_group_symop_operation_xyz
'x, y, z'
'-x+1/2, y+1/2, -z+1/2'
'-x, -y, -z'
'x-1/2, -y-1/2, z-1/2'

loop_
_atom_site_label
_atom_site_type_symbol
_atom_site_fract_x
_atom_site_fract_y
_atom_site_fract_z
_atom_site_U_iso_or_equiv
_atom_site_adp_type
_atom_site_occupancy
_atom_site_site_symmetry_order
_atom_site_calc_flag
_atom_site_refinement_flags_posn
_atom_site_refinement_flags_adp
C1 C 0.3039(3) -0.0300(6) 0.50281(15) 0.0307(7) Uani 1 1 d . .
C2 C 0.1861(3) -0.0019(6) 0.51117(16) 0.0331(7) Uani 1 1 d . .
H2 H 0.151443 -0.098632 0.536573 0.040 Uiso 1 1 calc R U
C3 C 0.1259(3) 0.1605(6) 0.48309(16) 0.0337(7) Uani 1 1 d . .
H3 H 0.052351 0.177714 0.491075 0.040 Uiso 1 1 calc R U
C4 C 0.1760(3) 0.3052(5) 0.44116(15) 0.0293(7) Uani 1 1 d . .
C5 C 0.2916(3) 0.2732(5) 0.42989(14) 0.0285(7) Uani 1 1 d . .
C6 C 0.3538(3) 0.1186(6) 0.46083(15) 0.0310(7) Uani 1 1 d . .
H6 H 0.428538 0.108180 0.455007 0.037 Uiso 1 1 calc R U
C7 C 0.1681(3) 0.5963(5) 0.37427(15) 0.0266(6) Uani 1 1 d . .
C8 C 0.1024(3) 0.7775(5) 0.34619(14) 0.0279(7) Uani 1 1 d . .
C9 C -0.0096(3) 0.7920(6) 0.35490(15) 0.0301(7) Uani 1 1 d . .
H9 H -0.043923 0.685693 0.376939 0.036 Uiso 1 1 calc R U
C10 C -0.0698(3) 0.9662(6) 0.33048(16) 0.0339(7) Uani 1 1 d . .
H10 H -0.144613 0.976041 0.336315 0.041 Uiso 1 1 calc R U
C11 C -0.0195(3) 1.1255(6) 0.29754(16) 0.0338(7) Uani 1 1 d . .
H11 H -0.060171 1.242846 0.282052 0.041 Uiso 1 1 calc R U
C12 C 0.0918(3) 1.1095(6) 0.28769(15) 0.0319(7) Uani 1 1 d . .
H12 H 0.125421 1.215193 0.265003 0.038 Uiso 1 1 calc R U
C13 C 0.1525(3) 0.9368(6) 0.31155(15) 0.0317(7) Uani 1 1 d . .
H13 H 0.226852 0.926080 0.304641 0.038 Uiso 1 1 calc R U
C14 C 0.4401(2) 0.4056(5) 0.36832(14) 0.0256(6) Uani 1 1 d . .
C15 C 0.5134(3) 0.5689(5) 0.38499(14) 0.0281(7) Uani 1 1 d . .
C16 C 0.6203(3) 0.5641(5) 0.36786(15) 0.0294(7) Uani 1 1 d . .
C17 C 0.6570(3) 0.3902(5) 0.33525(15) 0.0294(7) Uani 1 1 d . .
C18 C 0.5858(3) 0.2269(5) 0.31829(15) 0.0283(6) Uani 1 1 d . .
C19 C 0.4784(3) 0.2334(5) 0.33424(15) 0.0283(7) Uani 1 1 d . .
N1 N 0.1173(2) 0.4615(5) 0.41532(13) 0.0311(6) Uani 1 1 d . .
N2 N 0.2697(2) 0.5769(4) 0.35826(13) 0.0294(6) Uani 1 1 d . .
N3 N 0.3300(2) 0.4131(4) 0.38575(13) 0.0283(6) Uani 1 1 d . .
O1 O 0.3554(2) -0.1736(4) 0.53220(12) 0.0406(6) Uani 1 1 d . .
F1 F 0.48044(18) 0.7361(3) 0.41770(10) 0.0385(5) Uani 1 1 d . .
F2 F 0.69031(18) 0.7223(4) 0.38424(11) 0.0421(5) Uani 1 1 d . .
F3 F 0.76073(17) 0.3848(4) 0.31996(11) 0.0417(5) Uani 1 1 d . .
F4 F 0.62150(18) 0.0582(3) 0.28639(11) 0.0409(5) Uani 1 1 d . .
F5 F 0.41057(17) 0.0734(3) 0.31645(10) 0.0370(5) Uani 1 1 d . .

loop_
_atom_site_aniso_label
_atom_site_aniso_U_11
_atom_site_aniso_U_22
_atom_site_aniso_U_33
_atom_site_aniso_U_23
_atom_site_aniso_U_13
_atom_site_aniso_U_12
C1 0.0348(18) 0.0319(16) 0.0248(15) 0.0019(12) 0.0003(12) 0.0014(13)
C2 0.0304(16) 0.0399(19) 0.0282(15) 0.0041(13) -0.0014(13) -0.0002(14)
C3 0.0290(16) 0.0433(19) 0.0286(15) 0.0019(14) 0.0018(12) 0.0001(14)
C4 0.0284(16) 0.0333(16) 0.0254(14) 0.0000(12) -0.0023(12) -0.0002(13)
C5 0.0270(15) 0.0342(17) 0.0238(14) 0.0028(12) -0.0005(11) -0.0005(12)
C6 0.0313(16) 0.0369(18) 0.0245(14) 0.0024(13) 0.0006(12) -0.0005(13)
C7 0.0256(14) 0.0285(15) 0.0254(14) -0.0011(12) -0.0001(11) 0.0008(11)
C8 0.0264(15) 0.0331(16) 0.0231(14) -0.0007(12) -0.0029(11) 0.0012(12)
C9 0.0268(15) 0.0350(17) 0.0280(15) 0.0009(13) 0.0000(12) 0.0043(13)
C10 0.0284(16) 0.0438(19) 0.0292(16) -0.0011(14) 0.0007(12) 0.0038(14)
C11 0.0363(18) 0.0360(17) 0.0283(15) 0.0001(13) -0.0022(13) 0.0047(14)
C12 0.0341(17) 0.0329(17) 0.0277(15) -0.0006(13) -0.0026(12) 0.0016(13)
C13 0.0303(16) 0.0376(18) 0.0262(15) -0.0005(13) -0.0023(12) -0.0005(13)
C14 0.0212(14) 0.0319(16) 0.0230(14) 0.0009(11) -0.0020(11) 0.0035(11)
C15 0.0315(16) 0.0290(16) 0.0234(14) -0.0009(11) 0.0007(12) 0.0039(12)
C16 0.0292(16) 0.0312(16) 0.0268(15) -0.0011(12) -0.0027(12) -0.0045(12)
C17 0.0242(15) 0.0349(17) 0.0292(15) 0.0052(13) 0.0033(12) 0.0006(12)
C18 0.0305(16) 0.0275(15) 0.0269(15) -0.0011(12) 0.0020(12) 0.0033(12)
C19 0.0283(16) 0.0308(16) 0.0258(14) -0.0002(12) 0.0017(11) -0.0015(12)
N1 0.0280(14) 0.0401(16) 0.0248(13) 0.0005(11) -0.0001(10) 0.0009(11)
N2 0.0266(13) 0.0341(15) 0.0269(13) 0.0033(11) -0.0015(10) 0.0040(11)
N3 0.0259(13) 0.0326(14) 0.0259(13) 0.0006(10) 0.0005(10) 0.0011(10)
O1 0.0404(14) 0.0449(15) 0.0363(13) 0.0128(11) 0.0028(10) 0.0089(11)
F1 0.0382(11) 0.0362(11) 0.0416(11) -0.0111(9) 0.0057(9) 0.0008(8)
F2 0.0336(11) 0.0434(12) 0.0492(12) -0.0084(9) 0.0027(9) -0.0115(9)
F3 0.0260(10) 0.0494(13) 0.0506(12) -0.0009(10) 0.0095(8) 0.0017(9)
F4 0.0385(11) 0.0387(11) 0.0469(12) -0.0110(9) 0.0108(9) 0.0049(9)
F5 0.0322(10) 0.0372(11) 0.0418(11) -0.0077(8) 0.0035(8) -0.0089(8)

loop_
_atom_type_symbol
_atom_type_description
_atom_type_scat_dispersion_real
_atom_type_scat_dispersion_imag
_atom_type_scat_source
C C 0.0181 0.0091 'International Tables Vol C Tables 4.2.6.8 and 6.1.1.4'
H H 0.0000 0.0000 'International Tables Vol C Tables 4.2.6.8 and 6.1.1.4'
N N 0.0311 0.0180 'International Tables Vol C Tables 4.2.6.8 and 6.1.1.4'
O O 0.0492 0.0322 'International Tables Vol C Tables 4.2.6.8 and 6.1.1.4'
F F 0.0727 0.0534 'International Tables Vol C Tables 4.2.6.8 and 6.1.1.4'

loop_
_geom_angle_atom_site_label_1
_geom_angle_atom_site_label_2
_geom_angle_atom_site_label_3
_geom_angle
O1 C1 C6 123.4(3)
O1 C1 C2 119.3(3)
C6 C1 C2 117.2(3)
C3 C2 C1 122.3(3)
C3 C2 H2 118.9
C1 C2 H2 118.9
C2 C3 C4 119.8(3)
C2 C3 H3 120.1
C4 C3 H3 120.1
N1 C4 C3 118.9(3)
N1 C4 C5 122.6(3)
C3 C4 C5 118.5(3)
C6 C5 N3 124.3(3)
C6 C5 C4 121.8(3)
N3 C5 C4 113.9(3)
C5 C6 C1 120.2(3)
C5 C6 H6 119.9
C1 C6 H6 119.9
N2 C7 N1 125.4(3)
N2 C7 C8 117.3(3)
N1 C7 C8 117.3(3)
C9 C8 C13 119.5(3)
C9 C8 C7 119.9(3)
C13 C8 C7 120.6(3)
C10 C9 C8 119.7(3)
C10 C9 H9 120.2
C8 C9 H9 120.2
C11 C10 C9 120.7(3)
C11 C10 H10 119.7
C9 C10 H10 119.7
C10 C11 C12 119.8(3)
C10 C11 H11 120.1
C12 C11 H11 120.1
C13 C12 C11 120.1(3)
C13 C12 H12 120.0
C11 C12 H12 120.0
C12 C13 C8 120.3(3)
C12 C13 H13 119.9
C8 C13 H13 119.9
C15 C14 C19 117.8(3)
C15 C14 N3 120.9(3)
C19 C14 N3 121.3(3)
F1 C15 C16 118.8(3)
F1 C15 C14 119.9(3)
C16 C15 C14 121.4(3)
F2 C16 C15 120.9(3)
F2 C16 C17 119.3(3)
C15 C16 C17 119.8(3)
F3 C17 C18 120.8(3)
F3 C17 C16 119.5(3)
C18 C17 C16 119.7(3)
F4 C18 C17 119.7(3)
F4 C18 C19 119.8(3)
C17 C18 C19 120.5(3)
F5 C19 C18 119.2(3)
F5 C19 C14 120.1(3)
C18 C19 C14 120.7(3)
C4 N1 C7 117.2(3)
C7 N2 N3 116.6(3)
N2 N3 C5 124.1(3)
N2 N3 C14 113.8(3)
C5 N3 C14 122.0(3)

loop_
_geom_bond_atom_site_label_1
_geom_bond_atom_site_label_2
_geom_bond_distance
C1 O1 1.231(4)
C1 C6 1.447(5)
C1 C2 1.469(5)
C2 C3 1.358(5)
C2 H2 0.9300
C3 C4 1.432(5)
C3 H3 0.9300
C4 N1 1.303(5)
C4 C5 1.458(4)
C5 C6 1.359(5)
C5 N3 1.381(4)
C6 H6 0.9300
C7 N2 1.313(4)
C7 N1 1.386(4)
C7 C8 1.482(4)
C8 C9 1.393(4)
C8 C13 1.403(5)
C9 C10 1.389(5)
C9 H9 0.9300
C10 C11 1.385(5)
C10 H10 0.9300
C11 C12 1.390(5)
C11 H11 0.9300
C12 C13 1.381(5)
C12 H12 0.9300
C13 H13 0.9300
C14 C15 1.384(5)
C14 C19 1.396(4)
C14 N3 1.418(4)
C15 F1 1.333(4)
C15 C16 1.378(5)
C16 F2 1.334(4)
C16 C17 1.382(5)
C17 F3 1.327(4)
C17 C18 1.370(5)
C18 F4 1.343(4)
C18 C19 1.376(5)
C19 F5 1.333(4)
N2 N3 1.361(4)
